data_4342714
loop_
_publ_author_name
'Mikhalyova, Elena A.'
'Yakovenko, Anastasiya V.'
'Zeller, Matthias'
'Kiskin, Mikhail A.'
'Kolomzarov, Yuriy V.'
'Eremenko, Igor L.'
'Addison, Anthony W.'
'Pavlishchuk, Vitaly V.'

_publ_section_title
;
 Manifestation of \p-\p Stacking Interactions in Luminescence Properties
 and Energy Transfer in Aromatically-Derived Tb, Eu and Gd
 Tris(pyrazolyl)borate Complexes.
;
_journal_issue 7
_journal_name_full 'Inorganic chemistry'
_journal_page_first 3125
_journal_page_last 3133
_journal_paper_doi 10.1021/ic502120g
_journal_volume 54
_journal_year 2015
_chemical_formula_moiety 'C28 H27 B N9 O5 Tb, C2 H3 N'
_chemical_formula_sum 'C30 H30 B N10 O5 Tb'
_chemical_formula_weight 780.37
_chemical_name_systematic
; 
 ? 
;
_space_group_IT_number 2
_space_group_name_Hall '-P 1'
_symmetry_cell_setting triclinic
_symmetry_space_group_name_Hall '-P 1'
_symmetry_space_group_name_H-M 'P -1'
_atom_sites_solution_hydrogens geom
_atom_sites_solution_primary direct
_atom_sites_solution_secondary difmap
_audit_creation_method SHELXL-97
_cell_angle_alpha 99.580(2)
_cell_angle_beta 103.408(2)
_cell_angle_gamma 93.715(2)
_cell_formula_units_Z 2
_cell_length_a 10.7529(19)
_cell_length_b 11.044(2)
_cell_length_c 13.947(3)
_cell_measurement_reflns_used 7297
_cell_measurement_temperature 100(2)
_cell_measurement_theta_max 31.73
_cell_measurement_theta_min 2.82
_cell_volume 1579.4(5)
_computing_cell_refinement 'Apex2 v2011.2-0'
_computing_data_collection 'Apex2 v2011.2-0 (Bruker, 2011)'
_computing_data_reduction 'Apex2 v2011.2-0'
_computing_molecular_graphics 'SHELXTL 6.14'
_computing_publication_material 'SHELXTL 6.14'
_computing_structure_refinement
;  
SHELXTL 6.14, Shelxle (H\"ubschle et al., 2011)
;
_computing_structure_solution 'SHELXTL 6.14 (Bruker, 2003; Sheldrick, 2008)'
_diffrn_ambient_temperature 100(2)
_diffrn_measured_fraction_theta_full 0.990
_diffrn_measured_fraction_theta_max 0.901
_diffrn_measurement_device_type 'Bruker AXS SMART APEX CCD diffractometer'
_diffrn_measurement_method '\w scans'
_diffrn_radiation_monochromator graphite
_diffrn_radiation_source 'fine-focus sealed tube'
_diffrn_radiation_type MoK\a
_diffrn_radiation_wavelength 0.71073
_diffrn_reflns_av_R_equivalents 0.0223
_diffrn_reflns_av_sigmaI/netI 0.0320
_diffrn_reflns_limit_h_max 15
_diffrn_reflns_limit_h_min -15
_diffrn_reflns_limit_k_max 15
_diffrn_reflns_limit_k_min -16
_diffrn_reflns_limit_l_max 20
_diffrn_reflns_limit_l_min -20
_diffrn_reflns_number 20130
_diffrn_reflns_theta_full 28.00
_diffrn_reflns_theta_max 31.91
_diffrn_reflns_theta_min 1.53
_diffrn_standards_number 0
_exptl_absorpt_coefficient_mu 2.296
_exptl_absorpt_correction_T_max 0.7463
_exptl_absorpt_correction_T_min 0.5594
_exptl_absorpt_correction_type multi-scan
_exptl_absorpt_process_details 'Apex2  v2011.2-0 (Bruker, 2011)'
_exptl_crystal_colour colourless
_exptl_crystal_density_diffrn 1.641
_exptl_crystal_density_method 'not measured'
_exptl_crystal_description plate
_exptl_crystal_F_000 780
_exptl_crystal_size_max 0.56
_exptl_crystal_size_mid 0.30
_exptl_crystal_size_min 0.11
_refine_diff_density_max 0.814
_refine_diff_density_min -0.975
_refine_diff_density_rms 0.086
_refine_ls_extinction_method none
_refine_ls_goodness_of_fit_ref 1.042
_refine_ls_hydrogen_treatment mixed
_refine_ls_matrix_type full
_refine_ls_number_parameters 433
_refine_ls_number_reflns 9798
_refine_ls_number_restraints 2
_refine_ls_restrained_S_all 1.042
_refine_ls_R_factor_all 0.0219
_refine_ls_R_factor_gt 0.0207
_refine_ls_shift/su_max 0.001
_refine_ls_shift/su_mean 0.000
_refine_ls_structure_factor_coef Fsqd
_refine_ls_weighting_details 'calc w=1/[\s^2^(Fo^2^)+(0.0175P)^2^+0.9005P] where P=(Fo^2^+2Fc^2^)/3'
_refine_ls_weighting_scheme calc
_refine_ls_wR_factor_gt 0.0491
_refine_ls_wR_factor_ref 0.0499
_reflns_number_gt 9379
_reflns_number_total 9798
_reflns_threshold_expression I>2\s(I)
_cod_data_source_file ic502120g_si_005.cif
_cod_data_source_block 12mz019_0m
_cod_depositor_comments
;
The following automatic conversions were performed:

'_symmetry_cell_setting' value 'Triclinic' changed to 'triclinic'
according to
/usr/data/users/saulius/crontab/automatic-downloads/rss-feeds/ACS/lib/dictionaries/cif_core.dic
dictionary named 'cif_core.dic' version 2.4.2 from 2011-04-26.

Automatic conversion script
Id: cif_fix_values 3105 2015-03-04 15:46:00Z robertas 

 Adding full bibliography for 4342713--4342716.cif.
;
_cod_original_cell_volume 1579.5(5)
_cod_original_sg_symbol_H-M P-1
_cod_database_code 4342714

loop_
_symmetry_equiv_pos_as_xyz
'x, y, z'
'-x, -y, -z'

loop_
_atom_site_label
_atom_site_type_symbol
_atom_site_fract_x
_atom_site_fract_y
_atom_site_fract_z
_atom_site_U_iso_or_equiv
_atom_site_adp_type
_atom_site_occupancy
_atom_site_symmetry_multiplicity
_atom_site_calc_flag
_atom_site_refinement_flags
Tb1 Tb 0.233077(7) 0.319685(6) 0.217965(5) 0.01013(2) Uani 1 1 d .
O1 O 0.18563(12) 0.47534(11) 0.33691(9) 0.0154(2) Uani 1 1 d .
O2 O 0.14423(14) 0.64035(12) 0.26574(10) 0.0228(3) Uani 1 1 d .
O3 O 0.17930(12) 0.47383(11) 0.12160(9) 0.0157(2) Uani 1 1 d D
H3B H 0.2396(19) 0.480(2) 0.0951(17) 0.023 Uiso 1 1 d D
H3A H 0.177(2) 0.5372(17) 0.1619(16) 0.023 Uiso 1 1 d D
O4 O 0.38832(11) 0.29549(11) 0.12310(9) 0.0153(2) Uani 1 1 d .
O5 O 0.36101(13) 0.44372(12) 0.03094(10) 0.0213(3) Uani 1 1 d .
N1 N -0.02273(13) 0.32823(12) 0.19864(10) 0.0134(2) Uani 1 1 d .
N2 N 0.12328(14) 0.20250(12) 0.32063(10) 0.0138(2) Uani 1 1 d .
N3 N 0.17185(14) 0.12122(12) 0.37837(11) 0.0142(3) Uani 1 1 d .
N4 N 0.44327(13) 0.49063(13) 0.29817(11) 0.0145(3) Uani 1 1 d .
N5 N 0.40398(13) 0.27189(12) 0.35520(10) 0.0134(2) Uani 1 1 d .
N6 N 0.40820(14) 0.17011(13) 0.39854(11) 0.0149(3) Uani 1 1 d .
N7 N 0.13356(13) 0.19580(13) 0.02922(11) 0.0142(3) Uani 1 1 d .
N8 N 0.24165(13) 0.09014(12) 0.18397(11) 0.0139(3) Uani 1 1 d .
N9 N 0.27531(14) 0.01425(12) 0.25120(11) 0.0150(3) Uani 1 1 d .
N10 N 0.6800(2) -0.00802(19) 0.33786(19) 0.0420(5) Uani 1 1 d .
C1 C -0.09494(16) 0.39225(16) 0.13699(13) 0.0167(3) Uani 1 1 d .
H1 H -0.0595 0.4207 0.0873 0.020 Uiso 1 1 calc R
C2 C -0.21812(17) 0.41948(17) 0.14122(14) 0.0202(3) Uani 1 1 d .
H2 H -0.2655 0.4648 0.0957 0.024 Uiso 1 1 calc R
C3 C -0.27011(17) 0.37843(18) 0.21418(14) 0.0209(3) Uani 1 1 d .
H3 H -0.3545 0.3944 0.2189 0.025 Uiso 1 1 calc R
C4 C -0.19698(17) 0.31392(16) 0.27993(13) 0.0177(3) Uani 1 1 d .
H4 H -0.2301 0.2861 0.3309 0.021 Uiso 1 1 calc R
C5 C -0.07433(16) 0.29040(14) 0.27037(12) 0.0133(3) Uani 1 1 d .
C6 C 0.00577(16) 0.21819(14) 0.33435(12) 0.0134(3) Uani 1 1 d .
C7 C -0.02146(17) 0.14864(16) 0.40443(13) 0.0167(3) Uani 1 1 d .
H7 H -0.0969 0.1442 0.4286 0.020 Uiso 1 1 calc R
C8 C 0.08693(17) 0.08831(15) 0.42991(13) 0.0162(3) Uani 1 1 d .
H8 H 0.0996 0.0331 0.4759 0.019 Uiso 1 1 calc R
C9 C 0.46465(18) 0.59667(16) 0.26681(13) 0.0187(3) Uani 1 1 d .
H9 H 0.4020 0.6155 0.2127 0.022 Uiso 1 1 calc R
C10 C 0.57341(19) 0.68048(17) 0.30907(15) 0.0230(4) Uani 1 1 d .
H10 H 0.5851 0.7538 0.2835 0.028 Uiso 1 1 calc R
C11 C 0.66466(18) 0.65497(17) 0.38929(14) 0.0222(4) Uani 1 1 d .
H11 H 0.7396 0.7110 0.4200 0.027 Uiso 1 1 calc R
C12 C 0.64475(17) 0.54681(16) 0.42372(13) 0.0183(3) Uani 1 1 d .
H12 H 0.7050 0.5276 0.4791 0.022 Uiso 1 1 calc R
C13 C 0.53400(16) 0.46611(15) 0.37530(12) 0.0151(3) Uani 1 1 d .
C14 C 0.51084(16) 0.34700(15) 0.40491(12) 0.0147(3) Uani 1 1 d .
C15 C 0.58437(17) 0.29370(17) 0.48033(14) 0.0197(3) Uani 1 1 d .
H15 H 0.6641 0.3270 0.5258 0.024 Uiso 1 1 calc R
C16 C 0.51478(17) 0.18173(17) 0.47369(14) 0.0194(3) Uani 1 1 d .
H16 H 0.5383 0.1228 0.5153 0.023 Uiso 1 1 calc R
C17 C 0.08758(16) 0.25159(16) -0.04823(13) 0.0172(3) Uani 1 1 d .
H17 H 0.0699 0.3349 -0.0338 0.021 Uiso 1 1 calc R
C18 C 0.06435(18) 0.19439(17) -0.14814(13) 0.0205(3) Uani 1 1 d .
H18 H 0.0324 0.2380 -0.2004 0.025 Uiso 1 1 calc R
C19 C 0.08870(19) 0.07247(18) -0.17012(14) 0.0225(4) Uani 1 1 d .
H19 H 0.0738 0.0309 -0.2377 0.027 Uiso 1 1 calc R
C20 C 0.13524(17) 0.01235(17) -0.09151(14) 0.0196(3) Uani 1 1 d .
H20 H 0.1515 -0.0716 -0.1046 0.024 Uiso 1 1 calc R
C21 C 0.15783(15) 0.07644(15) 0.00686(12) 0.0144(3) Uani 1 1 d .
C22 C 0.20816(16) 0.01819(15) 0.09277(13) 0.0147(3) Uani 1 1 d .
C23 C 0.22277(17) -0.10586(15) 0.10019(14) 0.0188(3) Uani 1 1 d .
H23 H 0.2079 -0.1753 0.0471 0.023 Uiso 1 1 calc R
C24 C 0.26357(17) -0.10412(15) 0.20176(14) 0.0188(3) Uani 1 1 d .
H24 H 0.2806 -0.1742 0.2321 0.023 Uiso 1 1 calc R
C25 C 0.13392(16) 0.57477(15) 0.32917(13) 0.0165(3) Uani 1 1 d .
C26 C 0.0514(2) 0.61372(19) 0.40089(16) 0.0274(4) Uani 1 1 d .
H26A H 0.0430 0.7022 0.4057 0.041 Uiso 1 1 calc R
H26B H 0.0918 0.5972 0.4673 0.041 Uiso 1 1 calc R
H26C H -0.0339 0.5670 0.3761 0.041 Uiso 1 1 calc R
C27 C 0.40340(16) 0.34494(16) 0.04992(13) 0.0162(3) Uani 1 1 d .
C28 C 0.4733(2) 0.27732(18) -0.02153(15) 0.0244(4) Uani 1 1 d .
H28A H 0.5254 0.3374 -0.0444 0.037 Uiso 1 1 calc R
H28B H 0.4105 0.2276 -0.0794 0.037 Uiso 1 1 calc R
H28C H 0.5294 0.2232 0.0130 0.037 Uiso 1 1 calc R
C29 C 0.6249(2) 0.02135(18) 0.2674(2) 0.0320(5) Uani 1 1 d .
C30 C 0.5547(2) 0.0583(2) 0.1758(2) 0.0365(5) Uani 1 1 d .
H30A H 0.5234 0.1385 0.1929 0.055 Uiso 1 1 calc R
H30B H 0.4816 -0.0036 0.1418 0.055 Uiso 1 1 calc R
H30C H 0.6122 0.0648 0.1312 0.055 Uiso 1 1 calc R
B1 B 0.29668(18) 0.06528(17) 0.36426(15) 0.0150(3) Uani 1 1 d .
H1A H 0.3145 -0.0020 0.4039 0.018 Uiso 1 1 calc R

loop_
_atom_site_aniso_label
_atom_site_aniso_U_11
_atom_site_aniso_U_22
_atom_site_aniso_U_33
_atom_site_aniso_U_23
_atom_site_aniso_U_13
_atom_site_aniso_U_12
Tb1 0.01026(4) 0.00980(4) 0.01032(4) 0.00255(2) 0.00196(3) 0.00136(2)
O1 0.0159(5) 0.0137(5) 0.0154(5) 0.0010(4) 0.0026(4) 0.0024(4)
O2 0.0290(7) 0.0160(6) 0.0243(7) 0.0052(5) 0.0064(6) 0.0059(5)
O3 0.0176(6) 0.0145(5) 0.0159(6) 0.0048(4) 0.0046(5) 0.0020(4)
O4 0.0141(5) 0.0177(5) 0.0145(5) 0.0035(4) 0.0043(4) 0.0009(4)
O5 0.0222(6) 0.0229(6) 0.0228(6) 0.0102(5) 0.0089(5) 0.0045(5)
N1 0.0129(6) 0.0135(6) 0.0123(6) 0.0010(5) 0.0014(5) 0.0002(5)
N2 0.0153(6) 0.0122(6) 0.0146(6) 0.0052(5) 0.0030(5) 0.0026(5)
N3 0.0155(6) 0.0136(6) 0.0145(6) 0.0055(5) 0.0035(5) 0.0022(5)
N4 0.0143(6) 0.0138(6) 0.0147(6) 0.0009(5) 0.0034(5) 0.0008(5)
N5 0.0131(6) 0.0129(6) 0.0137(6) 0.0041(5) 0.0013(5) 0.0012(5)
N6 0.0142(6) 0.0146(6) 0.0158(6) 0.0056(5) 0.0012(5) 0.0036(5)
N7 0.0121(6) 0.0152(6) 0.0144(6) 0.0016(5) 0.0027(5) 0.0007(5)
N8 0.0146(6) 0.0119(6) 0.0149(6) 0.0031(5) 0.0023(5) 0.0016(5)
N9 0.0153(6) 0.0114(6) 0.0183(7) 0.0036(5) 0.0034(5) 0.0019(5)
N10 0.0358(11) 0.0320(10) 0.0555(14) 0.0069(10) 0.0087(10) -0.0031(8)
C1 0.0161(7) 0.0183(7) 0.0149(7) 0.0040(6) 0.0016(6) 0.0022(6)
C2 0.0164(8) 0.0248(8) 0.0186(8) 0.0048(7) 0.0010(6) 0.0064(6)
C3 0.0138(8) 0.0277(9) 0.0206(8) 0.0022(7) 0.0037(6) 0.0059(6)
C4 0.0149(7) 0.0216(8) 0.0174(8) 0.0027(6) 0.0061(6) 0.0026(6)
C5 0.0129(7) 0.0124(6) 0.0129(7) 0.0000(5) 0.0021(6) -0.0002(5)
C6 0.0134(7) 0.0133(7) 0.0124(7) 0.0007(5) 0.0024(6) -0.0002(5)
C7 0.0173(8) 0.0186(7) 0.0149(7) 0.0036(6) 0.0054(6) 0.0001(6)
C8 0.0194(8) 0.0152(7) 0.0148(7) 0.0048(6) 0.0048(6) -0.0003(6)
C9 0.0201(8) 0.0169(7) 0.0184(8) 0.0033(6) 0.0041(6) -0.0005(6)
C10 0.0244(9) 0.0190(8) 0.0248(9) 0.0038(7) 0.0062(7) -0.0043(7)
C11 0.0178(8) 0.0210(8) 0.0235(9) -0.0035(7) 0.0046(7) -0.0060(6)
C12 0.0144(7) 0.0203(8) 0.0174(8) -0.0012(6) 0.0022(6) -0.0007(6)
C13 0.0137(7) 0.0164(7) 0.0149(7) 0.0009(6) 0.0045(6) 0.0013(6)
C14 0.0120(7) 0.0159(7) 0.0151(7) 0.0012(6) 0.0026(6) 0.0021(6)
C15 0.0142(7) 0.0216(8) 0.0200(8) 0.0033(6) -0.0023(6) 0.0023(6)
C16 0.0174(8) 0.0209(8) 0.0187(8) 0.0064(6) -0.0013(6) 0.0061(6)
C17 0.0145(7) 0.0194(8) 0.0162(7) 0.0026(6) 0.0014(6) 0.0020(6)
C18 0.0200(8) 0.0254(9) 0.0142(8) 0.0037(6) 0.0007(6) 0.0027(7)
C19 0.0229(9) 0.0264(9) 0.0145(8) -0.0026(7) 0.0025(7) 0.0002(7)
C20 0.0193(8) 0.0187(8) 0.0185(8) -0.0023(6) 0.0047(7) 0.0003(6)
C21 0.0113(7) 0.0158(7) 0.0147(7) 0.0000(6) 0.0031(6) -0.0009(5)
C22 0.0131(7) 0.0131(7) 0.0172(7) 0.0013(6) 0.0040(6) 0.0003(5)
C23 0.0197(8) 0.0126(7) 0.0230(8) 0.0002(6) 0.0054(7) 0.0010(6)
C24 0.0196(8) 0.0127(7) 0.0251(9) 0.0053(6) 0.0061(7) 0.0026(6)
C25 0.0149(7) 0.0157(7) 0.0158(7) -0.0019(6) 0.0008(6) 0.0011(6)
C26 0.0292(10) 0.0294(10) 0.0251(9) -0.0005(8) 0.0113(8) 0.0108(8)
C27 0.0123(7) 0.0197(7) 0.0153(7) 0.0017(6) 0.0034(6) -0.0023(6)
C28 0.0280(10) 0.0264(9) 0.0217(9) 0.0022(7) 0.0132(8) 0.0031(7)
C29 0.0227(10) 0.0179(8) 0.0555(15) 0.0010(9) 0.0149(10) -0.0018(7)
C30 0.0216(10) 0.0286(10) 0.0613(16) 0.0118(10) 0.0112(10) 0.0046(8)
B1 0.0151(8) 0.0131(7) 0.0177(8) 0.0071(6) 0.0022(7) 0.0039(6)

loop_
_atom_type_symbol
_atom_type_description
_atom_type_scat_dispersion_real
_atom_type_scat_dispersion_imag
_atom_type_scat_source
C C 0.0033 0.0016 'International Tables Vol C Tables 4.2.6.8 and 6.1.1.4'
H H 0.0000 0.0000 'International Tables Vol C Tables 4.2.6.8 and 6.1.1.4'
B B 0.0013 0.0007 'International Tables Vol C Tables 4.2.6.8 and 6.1.1.4'
N N 0.0061 0.0033 'International Tables Vol C Tables 4.2.6.8 and 6.1.1.4'
O O 0.0106 0.0060 'International Tables Vol C Tables 4.2.6.8 and 6.1.1.4'
Tb Tb -0.1723 4.1537 'International Tables Vol C Tables 4.2.6.8 and 6.1.1.4'

loop_
_geom_angle_atom_site_label_1
_geom_angle_atom_site_label_2
_geom_angle_atom_site_label_3
_geom_angle
O1 Tb1 O3 78.66(4)
O1 Tb1 O4 136.84(4)
O3 Tb1 O4 81.52(4)
O1 Tb1 N5 87.78(5)
O3 Tb1 N5 141.62(4)
O4 Tb1 N5 84.54(5)
O1 Tb1 N8 140.28(4)
O3 Tb1 N8 136.57(5)
O4 Tb1 N8 76.67(4)
N5 Tb1 N8 72.90(4)
O1 Tb1 N2 76.17(4)
O3 Tb1 N2 135.54(5)
O4 Tb1 N2 139.86(4)
N5 Tb1 N2 73.03(5)
N8 Tb1 N2 65.21(5)
O1 Tb1 N7 140.27(4)
O3 Tb1 N7 74.97(4)
O4 Tb1 N7 67.19(4)
N5 Tb1 N7 130.71(4)
N8 Tb1 N7 62.06(4)
N2 Tb1 N7 103.11(5)
O1 Tb1 N1 66.84(4)
O3 Tb1 N1 75.29(4)
O4 Tb1 N1 142.10(4)
N5 Tb1 N1 131.39(4)
N8 Tb1 N1 100.33(4)
N2 Tb1 N1 61.28(4)
N7 Tb1 N1 77.98(4)
O1 Tb1 N4 70.20(4)
O3 Tb1 N4 79.43(4)
O4 Tb1 N4 68.69(4)
N5 Tb1 N4 62.19(4)
N8 Tb1 N4 124.57(4)
N2 Tb1 N4 123.80(4)
N7 Tb1 N4 131.40(4)
N1 Tb1 N4 133.37(4)
C25 O1 Tb1 132.50(11)
Tb1 O3 H3B 103.3(17)
Tb1 O3 H3A 106.2(17)
H3B O3 H3A 112(2)
C27 O4 Tb1 130.22(11)
C1 N1 C5 116.96(14)
C1 N1 Tb1 123.55(11)
C5 N1 Tb1 117.73(10)
C6 N2 N3 106.76(13)
C6 N2 Tb1 124.78(10)
N3 N2 Tb1 128.25(10)
C8 N3 N2 110.01(14)
C8 N3 B1 130.01(14)
N2 N3 B1 119.10(13)
C9 N4 C13 116.94(14)
C9 N4 Tb1 125.48(11)
C13 N4 Tb1 117.58(10)
C14 N5 N6 105.95(13)
C14 N5 Tb1 125.45(11)
N6 N5 Tb1 128.55(10)
C16 N6 N5 110.34(14)
C16 N6 B1 128.75(14)
N5 N6 B1 120.81(13)
C17 N7 C21 117.12(15)
C17 N7 Tb1 123.24(11)
C21 N7 Tb1 117.85(10)
C22 N8 N9 106.77(13)
C22 N8 Tb1 124.76(11)
N9 N8 Tb1 128.43(10)
C24 N9 N8 109.62(14)
C24 N9 B1 129.81(14)
N8 N9 B1 119.63(13)
N1 C1 C2 124.17(16)
N1 C1 H1 117.9
C2 C1 H1 117.9
C1 C2 C3 118.06(16)
C1 C2 H2 121.0
C3 C2 H2 121.0
C4 C3 C2 119.04(16)
C4 C3 H3 120.5
C2 C3 H3 120.5
C3 C4 C5 119.19(16)
C3 C4 H4 120.4
C5 C4 H4 120.4
N1 C5 C4 122.56(15)
N1 C5 C6 115.35(14)
C4 C5 C6 122.03(15)
N2 C6 C7 110.48(15)
N2 C6 C5 117.59(14)
C7 C6 C5 131.60(15)
C8 C7 C6 104.16(15)
C8 C7 H7 127.9
C6 C7 H7 127.9
N3 C8 C7 108.56(15)
N3 C8 H8 125.7
C7 C8 H8 125.7
N4 C9 C10 123.65(17)
N4 C9 H9 118.2
C10 C9 H9 118.2
C11 C10 C9 118.72(17)
C11 C10 H10 120.6
C9 C10 H10 120.6
C12 C11 C10 118.92(16)
C12 C11 H11 120.5
C10 C11 H11 120.5
C11 C12 C13 118.65(17)
C11 C12 H12 120.7
C13 C12 H12 120.7
N4 C13 C12 123.09(16)
N4 C13 C14 115.69(14)
C12 C13 C14 121.20(15)
N5 C14 C15 110.75(15)
N5 C14 C13 119.01(15)
C15 C14 C13 130.24(15)
C16 C15 C14 104.39(15)
C16 C15 H15 127.8
C14 C15 H15 127.8
N6 C16 C15 108.56(15)
N6 C16 H16 125.7
C15 C16 H16 125.7
N7 C17 C18 123.75(16)
N7 C17 H17 118.1
C18 C17 H17 118.1
C19 C18 C17 118.68(17)
C19 C18 H18 120.7
C17 C18 H18 120.7
C18 C19 C20 118.74(17)
C18 C19 H19 120.6
C20 C19 H19 120.6
C19 C20 C21 119.26(17)
C19 C20 H20 120.4
C21 C20 H20 120.4
N7 C21 C20 122.44(16)
N7 C21 C22 115.88(14)
C20 C21 C22 121.67(15)
N8 C22 C23 110.34(15)
N8 C22 C21 117.76(14)
C23 C22 C21 131.79(16)
C24 C23 C22 104.58(15)
C24 C23 H23 127.7
C22 C23 H23 127.7
N9 C24 C23 108.65(15)
N9 C24 H24 125.7
C23 C24 H24 125.7
O2 C25 O1 124.89(17)
O2 C25 C26 118.29(16)
O1 C25 C26 116.81(16)
C25 C26 H26A 109.5
C25 C26 H26B 109.5
H26A C26 H26B 109.5
C25 C26 H26C 109.5
H26A C26 H26C 109.5
H26B C26 H26C 109.5
O5 C27 O4 124.71(16)
O5 C27 C28 117.64(16)
O4 C27 C28 117.60(16)
C27 C28 H28A 109.5
C27 C28 H28B 109.5
H28A C28 H28B 109.5
C27 C28 H28C 109.5
H28A C28 H28C 109.5
H28B C28 H28C 109.5
N10 C29 C30 179.3(3)
C29 C30 H30A 109.5
C29 C30 H30B 109.5
H30A C30 H30B 109.5
C29 C30 H30C 109.5
H30A C30 H30C 109.5
H30B C30 H30C 109.5
N9 B1 N6 109.88(14)
N9 B1 N3 106.74(13)
N6 B1 N3 108.02(13)
N9 B1 H1A 110.7
N6 B1 H1A 110.7
N3 B1 H1A 110.7

loop_
_geom_bond_atom_site_label_1
_geom_bond_atom_site_label_2
_geom_bond_distance
Tb1 O1 2.3504(12)
Tb1 O3 2.3596(12)
Tb1 O4 2.3607(12)
Tb1 N5 2.4800(14)
Tb1 N8 2.5121(14)
Tb1 N2 2.5144(14)
Tb1 N7 2.6929(14)
Tb1 N1 2.7104(15)
Tb1 N4 2.7377(14)
O1 C25 1.272(2)
O2 C25 1.252(2)
O3 H3B 0.822(16)
O3 H3A 0.826(16)
O4 C27 1.272(2)
O5 C27 1.254(2)
N1 C1 1.344(2)
N1 C5 1.360(2)
N2 C6 1.339(2)
N2 N3 1.3541(18)
N3 C8 1.353(2)
N3 B1 1.553(2)
N4 C9 1.341(2)
N4 C13 1.352(2)
N5 C14 1.343(2)
N5 N6 1.3605(18)
N6 C16 1.344(2)
N6 B1 1.542(2)
N7 C17 1.343(2)
N7 C21 1.360(2)
N8 C22 1.339(2)
N8 N9 1.3623(19)
N9 C24 1.356(2)
N9 B1 1.542(2)
N10 C29 1.133(3)
C1 C2 1.389(2)
C1 H1 0.9500
C2 C3 1.392(3)
C2 H2 0.9500
C3 C4 1.386(3)
C3 H3 0.9500
C4 C5 1.393(2)
C4 H4 0.9500
C5 C6 1.464(2)
C6 C7 1.409(2)
C7 C8 1.384(2)
C7 H7 0.9500
C8 H8 0.9500
C9 C10 1.389(2)
C9 H9 0.9500
C10 C11 1.388(3)
C10 H10 0.9500
C11 C12 1.382(3)
C11 H11 0.9500
C12 C13 1.399(2)
C12 H12 0.9500
C13 C14 1.466(2)
C14 C15 1.400(2)
C15 C16 1.381(3)
C15 H15 0.9500
C16 H16 0.9500
C17 C18 1.389(2)
C17 H17 0.9500
C18 C19 1.386(3)
C18 H18 0.9500
C19 C20 1.387(3)
C19 H19 0.9500
C20 C21 1.394(2)
C20 H20 0.9500
C21 C22 1.464(2)
C22 C23 1.407(2)
C23 C24 1.379(3)
C23 H23 0.9500
C24 H24 0.9500
C25 C26 1.513(3)
C26 H26A 0.9800
C26 H26B 0.9800
C26 H26C 0.9800
C27 C28 1.513(3)
C28 H28A 0.9800
C28 H28B 0.9800
C28 H28C 0.9800
C29 C30 1.461(4)
C30 H30A 0.9800
C30 H30B 0.9800
C30 H30C 0.9800
B1 H1A 1.0000

loop_
_geom_hbond_atom_site_label_D
_geom_hbond_atom_site_label_H
_geom_hbond_atom_site_label_A
_geom_hbond_distance_DH
_geom_hbond_distance_HA
_geom_hbond_distance_DA
_geom_hbond_angle_DHA
O3 H3A O2 0.826(16) 1.807(17) 2.6032(19) 161(2)
O3 H3B O5 0.822(16) 1.777(17) 2.5723(19) 162(2)

loop_
_geom_torsion_atom_site_label_1
_geom_torsion_atom_site_label_2
_geom_torsion_atom_site_label_3
_geom_torsion_atom_site_label_4
_geom_torsion
O3 Tb1 O1 C25 11.16(15)
O4 Tb1 O1 C25 75.45(16)
N5 Tb1 O1 C25 155.05(15)
N8 Tb1 O1 C25 -145.43(14)
N2 Tb1 O1 C25 -131.88(15)
N7 Tb1 O1 C25 -37.91(17)
N1 Tb1 O1 C25 -67.54(15)
N4 Tb1 O1 C25 93.89(15)
O1 Tb1 O4 C27 -70.21(15)
O3 Tb1 O4 C27 -6.92(14)
N5 Tb1 O4 C27 -151.07(14)
N8 Tb1 O4 C27 135.25(14)
N2 Tb1 O4 C27 153.55(13)
N7 Tb1 O4 C27 70.26(14)
N1 Tb1 O4 C27 45.50(16)
N4 Tb1 O4 C27 -88.83(14)
O1 Tb1 N1 C1 93.41(13)
O3 Tb1 N1 C1 9.66(12)
O4 Tb1 N1 C1 -44.49(15)
N5 Tb1 N1 C1 157.75(12)
N8 Tb1 N1 C1 -126.02(13)
N2 Tb1 N1 C1 179.85(14)
N7 Tb1 N1 C1 -67.74(13)
N4 Tb1 N1 C1 69.07(14)
O1 Tb1 N1 C5 -70.96(11)
O3 Tb1 N1 C5 -154.72(12)
O4 Tb1 N1 C5 151.13(10)
N5 Tb1 N1 C5 -6.63(13)
N8 Tb1 N1 C5 69.61(11)
N2 Tb1 N1 C5 15.47(10)
N7 Tb1 N1 C5 127.88(12)
N4 Tb1 N1 C5 -95.31(12)
O1 Tb1 N2 C6 56.55(13)
O3 Tb1 N2 C6 -0.76(16)
O4 Tb1 N2 C6 -152.61(11)
N5 Tb1 N2 C6 148.47(14)
N8 Tb1 N2 C6 -132.94(14)
N7 Tb1 N2 C6 -82.55(13)
N1 Tb1 N2 C6 -14.37(12)
N4 Tb1 N2 C6 110.77(13)
O1 Tb1 N2 N3 -117.51(13)
O3 Tb1 N2 N3 -174.82(11)
O4 Tb1 N2 N3 33.33(16)
N5 Tb1 N2 N3 -25.59(12)
N8 Tb1 N2 N3 53.00(12)
N7 Tb1 N2 N3 103.39(13)
N1 Tb1 N2 N3 171.58(14)
N4 Tb1 N2 N3 -63.29(14)
C6 N2 N3 C8 -1.48(18)
Tb1 N2 N3 C8 173.42(11)
C6 N2 N3 B1 168.84(14)
Tb1 N2 N3 B1 -16.3(2)
O1 Tb1 N4 C9 -84.65(14)
O3 Tb1 N4 C9 -3.01(13)
O4 Tb1 N4 C9 81.92(14)
N5 Tb1 N4 C9 177.11(15)
N8 Tb1 N4 C9 137.22(13)
N2 Tb1 N4 C9 -141.50(13)
N7 Tb1 N4 C9 55.91(15)
N1 Tb1 N4 C9 -60.89(15)
O1 Tb1 N4 C13 95.97(12)
O3 Tb1 N4 C13 177.61(12)
O4 Tb1 N4 C13 -97.45(12)
N5 Tb1 N4 C13 -2.27(11)
N8 Tb1 N4 C13 -42.16(13)
N2 Tb1 N4 C13 39.13(13)
N7 Tb1 N4 C13 -123.46(11)
N1 Tb1 N4 C13 119.73(11)
O1 Tb1 N5 C14 -66.35(13)
O3 Tb1 N5 C14 2.19(17)
O4 Tb1 N5 C14 71.12(13)
N8 Tb1 N5 C14 148.84(14)
N2 Tb1 N5 C14 -142.56(14)
N7 Tb1 N5 C14 124.55(13)
N1 Tb1 N5 C14 -122.38(13)
N4 Tb1 N5 C14 2.37(12)
O1 Tb1 N5 N6 110.63(13)
O3 Tb1 N5 N6 179.17(11)
O4 Tb1 N5 N6 -111.90(13)
N8 Tb1 N5 N6 -34.18(13)
N2 Tb1 N5 N6 34.42(13)
N7 Tb1 N5 N6 -58.47(15)
N1 Tb1 N5 N6 54.60(15)
N4 Tb1 N5 N6 179.35(15)
C14 N5 N6 C16 0.26(19)
Tb1 N5 N6 C16 -177.18(12)
C14 N5 N6 B1 176.89(15)
Tb1 N5 N6 B1 -0.6(2)
O1 Tb1 N7 C17 48.10(15)
O3 Tb1 N7 C17 -1.99(13)
O4 Tb1 N7 C17 -88.96(13)
N5 Tb1 N7 C17 -149.10(12)
N8 Tb1 N7 C17 -175.52(14)
N2 Tb1 N7 C17 132.14(13)
N1 Tb1 N7 C17 75.79(13)
N4 Tb1 N7 C17 -62.65(14)
O1 Tb1 N7 C21 -147.62(11)
O3 Tb1 N7 C21 162.29(12)
O4 Tb1 N7 C21 75.32(11)
N5 Tb1 N7 C21 15.18(14)
N8 Tb1 N7 C21 -11.24(11)
N2 Tb1 N7 C21 -63.58(12)
N1 Tb1 N7 C21 -119.93(12)
N4 Tb1 N7 C21 101.63(12)
O1 Tb1 N8 C22 143.42(12)
O3 Tb1 N8 C22 -2.06(16)
O4 Tb1 N8 C22 -63.97(13)
N5 Tb1 N8 C22 -152.29(14)
N2 Tb1 N8 C22 128.91(14)
N7 Tb1 N8 C22 7.05(12)
N1 Tb1 N8 C22 77.39(13)
N4 Tb1 N8 C22 -115.89(13)
O1 Tb1 N8 N9 -34.08(16)
O3 Tb1 N8 N9 -179.56(11)
O4 Tb1 N8 N9 118.53(13)
N5 Tb1 N8 N9 30.21(13)
N2 Tb1 N8 N9 -48.59(13)
N7 Tb1 N8 N9 -170.45(14)
N1 Tb1 N8 N9 -100.11(13)
N4 Tb1 N8 N9 66.62(14)
C22 N8 N9 C24 0.42(18)
Tb1 N8 N9 C24 178.27(11)
C22 N8 N9 B1 -169.58(14)
Tb1 N8 N9 B1 8.3(2)
C5 N1 C1 C2 -1.2(2)
Tb1 N1 C1 C2 -165.70(13)
N1 C1 C2 C3 0.3(3)
C1 C2 C3 C4 0.8(3)
C2 C3 C4 C5 -0.9(3)
C1 N1 C5 C4 1.1(2)
Tb1 N1 C5 C4 166.50(12)
C1 N1 C5 C6 178.46(14)
Tb1 N1 C5 C6 -16.12(17)
C3 C4 C5 N1 0.0(3)
C3 C4 C5 C6 -177.26(16)
N3 N2 C6 C7 1.69(18)
Tb1 N2 C6 C7 -173.44(10)
N3 N2 C6 C5 -172.50(13)
Tb1 N2 C6 C5 12.4(2)
N1 C5 C6 N2 3.8(2)
C4 C5 C6 N2 -178.80(15)
N1 C5 C6 C7 -168.91(16)
C4 C5 C6 C7 8.5(3)
N2 C6 C7 C8 -1.24(19)
C5 C6 C7 C8 171.86(16)
N2 N3 C8 C7 0.72(19)
B1 N3 C8 C7 -168.23(16)
C6 C7 C8 N3 0.30(19)
C13 N4 C9 C10 0.0(3)
Tb1 N4 C9 C10 -179.37(14)
N4 C9 C10 C11 -1.1(3)
C9 C10 C11 C12 0.5(3)
C10 C11 C12 C13 0.9(3)
C9 N4 C13 C12 1.6(2)
Tb1 N4 C13 C12 -178.97(13)
C9 N4 C13 C14 -177.31(15)
Tb1 N4 C13 C14 2.12(18)
C11 C12 C13 N4 -2.1(3)
C11 C12 C13 C14 176.76(16)
N6 N5 C14 C15 0.11(19)
Tb1 N5 C14 C15 177.66(11)
N6 N5 C14 C13 -179.89(14)
Tb1 N5 C14 C13 -2.3(2)
N4 C13 C14 N5 -0.1(2)
C12 C13 C14 N5 -179.05(16)
N4 C13 C14 C15 179.88(17)
C12 C13 C14 C15 0.9(3)
N5 C14 C15 C16 -0.4(2)
C13 C14 C15 C16 179.59(17)
N5 N6 C16 C15 -0.5(2)
B1 N6 C16 C15 -176.82(17)
C14 C15 C16 N6 0.6(2)
C21 N7 C17 C18 -0.1(2)
Tb1 N7 C17 C18 164.24(13)
N7 C17 C18 C19 0.5(3)
C17 C18 C19 C20 0.0(3)
C18 C19 C20 C21 -0.9(3)
C17 N7 C21 C20 -0.8(2)
Tb1 N7 C21 C20 -166.03(13)
C17 N7 C21 C22 179.85(14)
Tb1 N7 C21 C22 14.60(18)
C19 C20 C21 N7 1.3(3)
C19 C20 C21 C22 -179.35(16)
N9 N8 C22 C23 -1.31(19)
Tb1 N8 C22 C23 -179.26(11)
N9 N8 C22 C21 175.29(14)
Tb1 N8 C22 C21 -2.7(2)
N7 C21 C22 N8 -8.5(2)
C20 C21 C22 N8 172.11(16)
N7 C21 C22 C23 167.20(17)
C20 C21 C22 C23 -12.2(3)
N8 C22 C23 C24 1.7(2)
C21 C22 C23 C24 -174.29(17)
N8 N9 C24 C23 0.6(2)
B1 N9 C24 C23 169.30(16)
C22 C23 C24 N9 -1.4(2)
Tb1 O1 C25 O2 -32.6(3)
Tb1 O1 C25 C26 145.78(13)
Tb1 O4 C27 O5 21.8(2)
Tb1 O4 C27 C28 -155.91(12)
C24 N9 B1 N6 130.75(17)
N8 N9 B1 N6 -61.55(19)
C24 N9 B1 N3 -112.36(18)
N8 N9 B1 N3 55.34(18)
C16 N6 B1 N9 -126.15(18)
N5 N6 B1 N9 57.91(19)
C16 N6 B1 N3 117.76(18)
N5 N6 B1 N3 -58.19(19)
C8 N3 B1 N9 117.01(18)
N2 N3 B1 N9 -51.09(18)
C8 N3 B1 N6 -124.87(18)
N2 N3 B1 N6 67.03(18)
